data_1527437
loop_
_publ_author_name
'Greis, O.'
'Martinez-Ripoll, M.'

_publ_section_title
;
 Darstellung, Temperaturverhalten und Kristallstruktur von Bi F3
;
_journal_name_full 'Zeitschrift fuer Anorganische und Allgemeine Chemie'
_journal_page_first 105
_journal_page_last 112
_journal_volume 436
_journal_year 1977
_chemical_formula_sum 'Bi F3'
_space_group_IT_number 62
_symmetry_space_group_name_Hall '-P 2ac 2n'
_symmetry_space_group_name_H-M 'P n m a'
_cell_angle_alpha 90
_cell_angle_beta 90
_cell_angle_gamma 90
_cell_formula_units_Z 4
_cell_length_a 6.5614
_cell_length_b 7.0153
_cell_length_c 4.8414
_cell_volume 222.851
_citation_journal_id_ASTM ZAACAB
_cod_data_source_file Greis_ZAACAB_1977_737.cif
_cod_data_source_block Bi1F3
_cod_original_cell_volume 222.8506
_cod_original_formula_sum 'Bi1 F3'
_cod_database_code 1527437

loop_
_symmetry_equiv_pos_as_xyz
x,y,z
-x+1/2,-y,z+1/2
x+1/2,-y+1/2,-z+1/2
-x,y+1/2,-z
-x,-y,-z
x-1/2,y,-z-1/2
-x-1/2,y-1/2,z-1/2
x,-y-1/2,z

loop_
_atom_site_label
_atom_site_type_symbol
_atom_site_fract_x
_atom_site_fract_y
_atom_site_fract_z
_atom_site_occupancy
_atom_site_U_iso_or_equiv
Bi1 Bi+3 0.3547 0.25 0.0349 1 0.0
F2 F-1 0.1652 0.0577 0.3528 1 0.0
F1 F-1 0.5361 0.25 0.6271 1 0.0
